data_7123477
loop_
_publ_author_name
'Huang, Rui-Kang'
'Xiao, Zhi-Feng'
'Liu, De-Xuan'
'Zhang, Wei-Xiong'
'Chen, Xiao-Ming'

_publ_section_title
;
 Unprecedented Water-Controlled Rotator--Stator Conversion of
 Supramolecular Rotor in Crystals
;
_journal_name_full 'Chemical Communications'
_journal_paper_doi 10.1039/C9CC03267C
_journal_year 2019
_chemical_formula_moiety '0.5(H2 O), B F4, C12 H24 O6, C12 H12 N3'
_chemical_formula_sum 'C24 H37 B F4 N3 O6.5'
_chemical_formula_weight 558.37
_space_group_crystal_system monoclinic
_space_group_IT_number 14
_space_group_name_Hall '-P 2yn'
_space_group_name_H-M_alt 'P 1 21/n 1'
_symmetry_space_group_name_Hall '-P 2yn'
_symmetry_space_group_name_H-M 'P 1 21/n 1'
_atom_sites_solution_hydrogens mixed
_atom_sites_solution_primary dual
_audit_creation_date 2019-02-20
_audit_creation_method
;
Olex2 1.2
(compiled 2018.05.29 svn.r3508 for OlexSys, GUI svn.r5506)
;
_audit_update_record
;
2019-02-22 deposited with the CCDC.    2019-05-16 downloaded from the CCDC.
;
_cell_angle_alpha 90
_cell_angle_beta 101.962(2)
_cell_angle_gamma 90
_cell_formula_units_Z 4
_cell_length_a 8.5409(2)
_cell_length_b 19.0473(4)
_cell_length_c 18.1701(3)
_cell_measurement_reflns_used 40510
_cell_measurement_temperature 260(2)
_cell_measurement_theta_max 77.3850
_cell_measurement_theta_min 2.2990
_cell_volume 2891.74(10)
_computing_molecular_graphics 'Olex2 (Dolomanov et al., 2009)'
_computing_publication_material 'Olex2 (Dolomanov et al., 2009)'
_computing_structure_refinement 'ShelXL (Sheldrick, 2015)'
_computing_structure_solution 'ShelXT (Sheldrick, 2015)'
_diffrn_ambient_temperature 260(2)
_diffrn_measured_fraction_theta_full 0.986
_diffrn_measured_fraction_theta_max 0.980
_diffrn_measurement_device_type 'multiwire proportional'
_diffrn_measurement_method 'phi and omega scans'
_diffrn_radiation_monochromator graphite
_diffrn_radiation_type CuK\a
_diffrn_radiation_wavelength 1.54178
_diffrn_reflns_av_R_equivalents 0.0351
_diffrn_reflns_av_unetI/netI 0.0257
_diffrn_reflns_Laue_measured_fraction_full 0.986
_diffrn_reflns_Laue_measured_fraction_max 0.980
_diffrn_reflns_limit_h_max 7
_diffrn_reflns_limit_h_min -9
_diffrn_reflns_limit_k_max 23
_diffrn_reflns_limit_k_min -22
_diffrn_reflns_limit_l_max 22
_diffrn_reflns_limit_l_min -22
_diffrn_reflns_number 19216
_diffrn_reflns_point_group_measured_fraction_full 0.986
_diffrn_reflns_point_group_measured_fraction_max 0.980
_diffrn_reflns_theta_full 67.679
_diffrn_reflns_theta_max 69.982
_diffrn_reflns_theta_min 3.401
_exptl_absorpt_coefficient_mu 0.928
_exptl_absorpt_correction_T_max 1.00000
_exptl_absorpt_correction_T_min 0.50048
_exptl_absorpt_correction_type multi-scan
_exptl_absorpt_process_details none
_exptl_crystal_colour red
_exptl_crystal_colour_primary red
_exptl_crystal_density_diffrn 1.283
_exptl_crystal_description block
_exptl_crystal_F_000 1180
_exptl_crystal_size_max 0.5
_exptl_crystal_size_mid 0.4
_exptl_crystal_size_min 0.2
_refine_diff_density_max 0.207
_refine_diff_density_min -0.163
_refine_diff_density_rms 0.031
_refine_ls_extinction_method none
_refine_ls_goodness_of_fit_ref 1.104
_refine_ls_hydrogen_treatment constr
_refine_ls_matrix_type full
_refine_ls_number_parameters 655
_refine_ls_number_reflns 5382
_refine_ls_number_restraints 309
_refine_ls_restrained_S_all 1.164
_refine_ls_R_factor_all 0.0643
_refine_ls_R_factor_gt 0.0565
_refine_ls_shift/su_max 0.001
_refine_ls_shift/su_mean 0.000
_refine_ls_structure_factor_coef Fsqd
_refine_ls_weighting_details 'w=1/[\s^2^(Fo^2^)+(0.1071P)^2^+0.2287P] where P=(Fo^2^+2Fc^2^)/3'
_refine_ls_weighting_scheme calc
_refine_ls_wR_factor_gt 0.1803
_refine_ls_wR_factor_ref 0.1899
_reflns_Friedel_coverage 0.000
_reflns_number_gt 4350
_reflns_number_total 5382
_reflns_threshold_expression 'I > 2\s(I)'
_cod_data_source_file c9cc03267c2.cif
_cod_data_source_block 1wht
_cod_original_formula_sum 'C24 H37 B F4 N3 O6.50'
_cod_database_code 7123477
_shelx_shelxl_version_number 2014/7
_shelx_space_group_comment
;
The symmetry employed for this shelxl refinement is uniquely defined
by the following loop, which should always be used as a source of
symmetry information in preference to the above space-group names.
They are only intended as comments.
;
_shelx_estimated_absorpt_t_max 0.836
_shelx_estimated_absorpt_t_min 0.654
_olex2_refinement_description
;
1. Fixed Uiso
 At 1.2 times of:
  All C(H) groups, All C(H,H) groups, All N(H,H,H) groups
 At 1.5 times of:
  All O(H,H) groups
2. Restrained distances
 N2A-N3A = N2B-N3B
 1.25 with sigma of 0.01
 C10B-C11B = N2A-C19A = N3B-C16B
 2.4 with sigma of 0.04
 N2A-C16A = N3A-C19A = N2B-C16B = N3B-C19B
 1.42 with sigma of 0.02
3. Uiso/Uaniso restraints and constraints
N2A \\sim N3A \\sim N2B \\sim N3B: within 1.7A with sigma of 0.01 and sigma for
terminal atoms of 0.02
C1A \\sim C2A \\sim C3A \\sim C4A \\sim C5A \\sim C6A \\sim C7A \\sim C8A \\sim
C9A \\sim C10A \\sim C11A \\sim C12A \\sim C1B \\sim C2B \\sim C3B \\sim C4B
\\sim C5B \\sim C6B \\sim C7B \\sim C8B \\sim C9B \\sim C10B \\sim C11B \\sim
C12B: within 1.7A with sigma of 0.04 and sigma for terminal atoms of 0.08
O1A \\sim O2A \\sim O3A \\sim O4A \\sim O5A \\sim O6A \\sim O1B \\sim O2B \\sim
O3B \\sim O4B \\sim O5B \\sim O6B: within 1.7A with sigma of 0.02 and sigma for
terminal atoms of 0.04
4. Others
 Sof(F1B)=Sof(F2B)=Sof(F3B)=Sof(F4B)=Sof(O1B)=Sof(O2B)=Sof(O3B)=Sof(O4B)=
 Sof(O5B)=Sof(O6B)=Sof(C1B)=Sof(H1BA)=Sof(H1BB)=Sof(C2B)=Sof(H2BA)=Sof(H2BB)=
 Sof(C3B)=Sof(H3BA)=Sof(H3BB)=Sof(C4B)=Sof(H4BA)=Sof(H4BB)=Sof(C5B)=Sof(H5BA)=
 Sof(H5BB)=Sof(C6B)=Sof(H6BA)=Sof(H6BB)=Sof(C7B)=Sof(H7BA)=Sof(H7BB)=Sof(C8B)=
 Sof(H8BA)=Sof(H8BB)=Sof(C9B)=Sof(H9BA)=Sof(H9BB)=Sof(C10B)=Sof(H10C)=Sof(H10D)=
 Sof(C11B)=Sof(H11C)=Sof(H11D)=Sof(C12B)=Sof(H12C)=Sof(H12D)=Sof(N1B)=Sof(H1BC)=
 Sof(H1BD)=Sof(H1BE)=Sof(N2B)=Sof(N3B)=Sof(C13B)=Sof(C14B)=Sof(H14B)=Sof(C15B)=
 Sof(H15B)=Sof(C16B)=Sof(C17B)=Sof(H17B)=Sof(C18B)=Sof(H18B)=Sof(C21B)=
 Sof(H21B)=Sof(C20B)=Sof(H20B)=Sof(C19B)=Sof(C24B)=Sof(H24B)=Sof(C23B)=
 Sof(H23B)=Sof(C22B)=Sof(H22B)=1-FVAR(1)
 Sof(F1A)=Sof(F2A)=Sof(F3A)=Sof(F4A)=Sof(O1A)=Sof(O2A)=Sof(O3A)=Sof(O4A)=
 Sof(O5A)=Sof(O6A)=Sof(C1A)=Sof(H1AA)=Sof(H1AB)=Sof(C2A)=Sof(H2AA)=Sof(H2AB)=
 Sof(C3A)=Sof(H3AA)=Sof(H3AB)=Sof(C4A)=Sof(H4AA)=Sof(H4AB)=Sof(C5A)=Sof(H5AA)=
 Sof(H5AB)=Sof(C6A)=Sof(H6AA)=Sof(H6AB)=Sof(C7A)=Sof(H7AA)=Sof(H7AB)=Sof(C8A)=
 Sof(H8AA)=Sof(H8AB)=Sof(C9A)=Sof(H9AA)=Sof(H9AB)=Sof(C10A)=Sof(H10A)=Sof(H10B)=
 Sof(C11A)=Sof(H11A)=Sof(H11B)=Sof(C12A)=Sof(H12A)=Sof(H12B)=Sof(N1A)=Sof(H1AC)=
 Sof(H1AD)=Sof(H1AE)=Sof(N2A)=Sof(N3A)=Sof(C13A)=Sof(C14A)=Sof(H14A)=Sof(C15A)=
 Sof(H15A)=Sof(C16A)=Sof(C17A)=Sof(H17A)=Sof(C18A)=Sof(H18A)=Sof(C19A)=
 Sof(C24A)=Sof(H24A)=Sof(C23A)=Sof(H23A)=Sof(C22A)=Sof(H22A)=Sof(C21A)=
 Sof(H21A)=Sof(C20A)=Sof(H20A)=FVAR(1)
 Fixed Sof: O7(0.5) H7A(0.5) H7B(0.5)
5.a Free rotating group:
 O7(H7A,H7B)
5.b Secondary CH2 refined with riding coordinates:
 C1A(H1AA,H1AB), C2A(H2AA,H2AB), C3A(H3AA,H3AB), C4A(H4AA,H4AB), C5A(H5AA,
 H5AB), C6A(H6AA,H6AB), C7A(H7AA,H7AB), C8A(H8AA,H8AB), C9A(H9AA,H9AB),
 C10A(H10A,H10B), C11A(H11A,H11B), C12A(H12A,H12B), C1B(H1BA,H1BB), C2B(H2BA,
 H2BB), C3B(H3BA,H3BB), C4B(H4BA,H4BB), C5B(H5BA,H5BB), C6B(H6BA,H6BB),
 C7B(H7BA,H7BB), C8B(H8BA,H8BB), C9B(H9BA,H9BB), C10B(H10C,H10D), C11B(H11C,
 H11D), C12B(H12C,H12D)
5.c Aromatic/amide H refined with riding coordinates:
 C14A(H14A), C15A(H15A), C17A(H17A), C18A(H18A), C24A(H24A), C23A(H23A),
 C22A(H22A), C21A(H21A), C20A(H20A), C14B(H14B), C15B(H15B), C17B(H17B),
 C18B(H18B), C21B(H21B), C20B(H20B), C24B(H24B), C23B(H23B), C22B(H22B)
5.d Fitted hexagon refined as free rotating group:
 C19A(C24A,C23A,C22A,C21A,C20A), C13B(C14B,C15B,C16B,C17B,C18B), C21B(C20B,
 C19B,C24B,C23B,C22B)
5.e Idealised Me refined as rotating group:
 N1A(H1AC,H1AD,H1AE), N1B(H1BC,H1BD,H1BE)
;
_olex2_submission_special_instructions 'No special instructions were received'

loop_
_space_group_symop_operation_xyz
'x, y, z'
'-x+1/2, y+1/2, -z+1/2'
'-x, -y, -z'
'x-1/2, -y-1/2, z-1/2'

loop_
_atom_site_label
_atom_site_type_symbol
_atom_site_fract_x
_atom_site_fract_y
_atom_site_fract_z
_atom_site_U_iso_or_equiv
_atom_site_adp_type
_atom_site_occupancy
_atom_site_site_symmetry_order
_atom_site_calc_flag
_atom_site_refinement_flags_posn
_atom_site_refinement_flags_adp
_atom_site_refinement_flags_occupancy
_atom_site_disorder_assembly
_atom_site_disorder_group
O7 O -0.0918(5) 0.5902(2) -0.0051(2) 0.1228(10) Uani 0.5 1 d . . P A -1
H7A H 0.0060 0.5950 0.0163 0.184 Uiso 0.5 1 d G . P A -1
H7B H -0.1069 0.5488 -0.0231 0.184 Uiso 0.5 1 d G . P A -1
B1 B 0.2880(4) 0.60017(16) 0.10633(18) 0.1092(9) Uani 1 1 d . . . . .
F1A F 0.2609(5) 0.6110(3) 0.17321(17) 0.1568(14) Uani 0.673(3) 1 d . . P B 1
F2A F 0.4529(4) 0.6049(2) 0.1059(4) 0.1691(19) Uani 0.673(3) 1 d . . P B 1
F3A F 0.2269(4) 0.53609(16) 0.0813(2) 0.1247(11) Uani 0.673(3) 1 d . . P B 1
F4A F 0.2072(7) 0.6507(2) 0.0609(3) 0.205(2) Uani 0.673(3) 1 d . . P B 1
F1B F 0.3602(15) 0.5675(5) 0.1739(5) 0.201(4) Uani 0.327(3) 1 d . . P B 2
F2B F 0.3753(12) 0.6155(6) 0.0637(5) 0.168(4) Uani 0.327(3) 1 d . . P B 2
F3B F 0.172(2) 0.5661(10) 0.0607(6) 0.297(10) Uani 0.327(3) 1 d . . P B 2
F4B F 0.2276(9) 0.6600(4) 0.1272(6) 0.155(2) Uani 0.327(3) 1 d . . P B 2
O1A O 0.6166(4) 0.76145(16) 0.12342(15) 0.1005(8) Uani 0.673(3) 1 d . U P B 1
O2A O 0.4343(4) 0.8750(2) 0.1487(2) 0.1111(9) Uani 0.673(3) 1 d . U P B 1
O3A O 0.5234(4) 0.9483(2) 0.28590(17) 0.1057(9) Uani 0.673(3) 1 d . U P B 1
O4A O 0.8331(4) 0.93530(15) 0.35797(14) 0.0948(8) Uani 0.673(3) 1 d . U P B 1
O5A O 1.0069(4) 0.8165(2) 0.3454(2) 0.1070(10) Uani 0.673(3) 1 d . U P B 1
O6A O 0.9184(4) 0.74051(18) 0.21148(19) 0.1111(9) Uani 0.673(3) 1 d . U P B 1
C1A C 0.5014(11) 0.7899(6) 0.0665(5) 0.118(2) Uani 0.673(3) 1 d . U P B 1
H1AA H 0.4567 0.7536 0.0308 0.142 Uiso 0.673(3) 1 calc R . P B 1
H1AB H 0.5487 0.8257 0.0399 0.142 Uiso 0.673(3) 1 calc R . P B 1
C2A C 0.3651(8) 0.8232(4) 0.1027(4) 0.1197(17) Uani 0.673(3) 1 d . U P B 1
H2AA H 0.2801 0.8419 0.0638 0.144 Uiso 0.673(3) 1 calc R . P B 1
H2AB H 0.3201 0.7880 0.1309 0.144 Uiso 0.673(3) 1 calc R . P B 1
C3A C 0.3281(12) 0.9063(7) 0.1848(7) 0.192(5) Uani 0.673(3) 1 d . U P B 1
H3AA H 0.2954 0.8725 0.2186 0.230 Uiso 0.673(3) 1 calc R . P B 1
H3AB H 0.2336 0.9195 0.1478 0.230 Uiso 0.673(3) 1 calc R . P B 1
C4A C 0.3899(6) 0.9681(4) 0.2276(4) 0.1187(18) Uani 0.673(3) 1 d . U P B 1
H4AA H 0.4237 1.0025 0.1947 0.142 Uiso 0.673(3) 1 calc R . P B 1
H4AB H 0.3069 0.9891 0.2496 0.142 Uiso 0.673(3) 1 calc R . P B 1
C5A C 0.5973(8) 1.0046(2) 0.3245(3) 0.1231(15) Uani 0.673(3) 1 d . U P B 1
H5AA H 0.5200 1.0317 0.3450 0.148 Uiso 0.673(3) 1 calc R . P B 1
H5AB H 0.6408 1.0347 0.2906 0.148 Uiso 0.673(3) 1 calc R . P B 1
C6A C 0.7296(10) 0.9804(2) 0.3872(3) 0.1129(16) Uani 0.673(3) 1 d . U P B 1
H6AA H 0.7890 1.0207 0.4111 0.136 Uiso 0.673(3) 1 calc R . P B 1
H6AB H 0.6849 0.9558 0.4248 0.136 Uiso 0.673(3) 1 calc R . P B 1
C7A C 0.9709(11) 0.9196(5) 0.4137(3) 0.1180(19) Uani 0.673(3) 1 d . U P B 1
H7AA H 0.9416 0.8917 0.4534 0.142 Uiso 0.673(3) 1 calc R . P B 1
H7AB H 1.0207 0.9626 0.4356 0.142 Uiso 0.673(3) 1 calc R . P B 1
C8A C 1.0857(7) 0.8792(4) 0.3768(3) 0.1102(15) Uani 0.673(3) 1 d . U P B 1
H8AA H 1.1163 0.9073 0.3375 0.132 Uiso 0.673(3) 1 calc R . P B 1
H8AB H 1.1816 0.8675 0.4136 0.132 Uiso 0.673(3) 1 calc R . P B 1
C9A C 1.1128(11) 0.7765(7) 0.3189(8) 0.143(3) Uani 0.673(3) 1 d . U P B 1
H9AA H 1.1929 0.7591 0.3608 0.172 Uiso 0.673(3) 1 calc R . P B 1
H9AB H 1.1668 0.8050 0.2875 0.172 Uiso 0.673(3) 1 calc R . P B 1
C10A C 1.0294(6) 0.7137(3) 0.2725(5) 0.1352(18) Uani 0.673(3) 1 d . U P B 1
H10A H 1.1080 0.6851 0.2547 0.162 Uiso 0.673(3) 1 calc R . P B 1
H10B H 0.9757 0.6846 0.3035 0.162 Uiso 0.673(3) 1 calc R . P B 1
C11A C 0.8443(8) 0.6898(3) 0.1592(4) 0.1263(19) Uani 0.673(3) 1 d . U P B 1
H11A H 0.7846 0.6572 0.1838 0.152 Uiso 0.673(3) 1 calc R . P B 1
H11B H 0.9255 0.6635 0.1407 0.152 Uiso 0.673(3) 1 calc R . P B 1
C12A C 0.7342(8) 0.7237(3) 0.0948(4) 0.1149(16) Uani 0.673(3) 1 d . U P B 1
H12A H 0.7934 0.7553 0.0688 0.138 Uiso 0.673(3) 1 calc R . P B 1
H12B H 0.6834 0.6883 0.0594 0.138 Uiso 0.673(3) 1 calc R . P B 1
N1A N 0.6762(10) 0.8149(5) 0.2716(4) 0.067(2) Uani 0.673(3) 1 d . . P B 1
H1AC H 0.7786 0.8204 0.2937 0.081 Uiso 0.673(3) 1 calc GR . P B 1
H1AD H 0.6256 0.8558 0.2705 0.081 Uiso 0.673(3) 1 calc GR . P B 1
H1AE H 0.6694 0.7993 0.2249 0.081 Uiso 0.673(3) 1 calc GR . P B 1
N2A N 0.3969(7) 0.6153(4) 0.4429(3) 0.0988(16) Uani 0.673(3) 1 d D U P B 1
N3A N 0.4318(9) 0.6327(4) 0.5058(3) 0.0913(15) Uani 0.673(3) 1 d D U P B 1
C13A C 0.6009(8) 0.7631(4) 0.3148(3) 0.0529(12) Uani 0.673(3) 1 d . . P B 1
C14A C 0.5289(9) 0.7045(4) 0.2821(4) 0.0623(11) Uani 0.673(3) 1 d . . P B 1
H14A H 0.5221 0.6963 0.2310 0.075 Uiso 0.673(3) 1 calc R . P B 1
C15A C 0.4655(7) 0.6571(3) 0.3255(3) 0.0648(10) Uani 0.673(3) 1 d . . P B 1
H15A H 0.4144 0.6169 0.3034 0.078 Uiso 0.673(3) 1 calc R . P B 1
C16A C 0.4773(10) 0.6688(5) 0.4013(5) 0.0648(13) Uani 0.673(3) 1 d D . P B 1
C17A C 0.5492(11) 0.7291(5) 0.4337(3) 0.0677(14) Uani 0.673(3) 1 d . . P B 1
H17A H 0.5550 0.7381 0.4845 0.081 Uiso 0.673(3) 1 calc R . P B 1
C18A C 0.6127(10) 0.7762(4) 0.3899(4) 0.0678(13) Uani 0.673(3) 1 d . . P B 1
H18A H 0.6633 0.8167 0.4114 0.081 Uiso 0.673(3) 1 calc R . P B 1
C19A C 0.3464(8) 0.5722(3) 0.5433(3) 0.0775(18) Uani 0.673(3) 1 d D . P B 1
C24A C 0.3750(6) 0.5850(2) 0.6202(3) 0.0752(11) Uani 0.673(3) 1 d G . P B 1
H24A H 0.4286 0.6256 0.6397 0.090 Uiso 0.673(3) 1 calc R . P B 1
C23A C 0.3235(9) 0.5373(3) 0.6680(2) 0.0910(16) Uani 0.673(3) 1 d G . P B 1
H23A H 0.3427 0.5459 0.7194 0.109 Uiso 0.673(3) 1 calc R . P B 1
C22A C 0.2434(9) 0.4767(3) 0.6388(3) 0.0964(16) Uani 0.673(3) 1 d G . P B 1
H22A H 0.2090 0.4447 0.6708 0.116 Uiso 0.673(3) 1 calc R . P B 1
C21A C 0.2148(9) 0.4638(2) 0.5619(3) 0.1109(19) Uani 0.673(3) 1 d G . P B 1
H21A H 0.1612 0.4232 0.5424 0.133 Uiso 0.673(3) 1 calc R . P B 1
C20A C 0.2663(10) 0.5115(3) 0.5141(2) 0.0990(15) Uani 0.673(3) 1 d G . P B 1
H20A H 0.2472 0.5029 0.4626 0.119 Uiso 0.673(3) 1 calc R . P B 1
O1B O 0.7340(13) 0.7389(4) 0.1418(4) 0.125(2) Uani 0.327(3) 1 d . U P B 2
O2B O 0.4804(10) 0.8327(6) 0.1149(4) 0.131(3) Uani 0.327(3) 1 d . U P B 2
O3B O 0.4339(10) 0.9185(4) 0.2413(6) 0.122(2) Uani 0.327(3) 1 d . U P B 2
O4B O 0.7049(12) 0.9587(4) 0.3368(4) 0.131(2) Uani 0.327(3) 1 d . U P B 2
O5B O 0.9656(10) 0.8728(5) 0.3697(3) 0.136(2) Uani 0.327(3) 1 d . U P B 2
O6B O 1.0052(10) 0.7720(5) 0.2600(5) 0.145(3) Uani 0.327(3) 1 d . U P B 2
C1B C 0.628(3) 0.7531(8) 0.0688(7) 0.142(4) Uani 0.327(3) 1 d . U P B 2
H1BA H 0.6147 0.7104 0.0391 0.170 Uiso 0.327(3) 1 calc R . P B 2
H1BB H 0.6779 0.7878 0.0420 0.170 Uiso 0.327(3) 1 calc R . P B 2
C2B C 0.447(3) 0.7826(14) 0.0778(11) 0.138(7) Uani 0.327(3) 1 d . U P B 2
H2BA H 0.3801 0.7943 0.0293 0.166 Uiso 0.327(3) 1 calc R . P B 2
H2BB H 0.3915 0.7484 0.1027 0.166 Uiso 0.327(3) 1 calc R . P B 2
C3B C 0.331(2) 0.8717(16) 0.1366(10) 0.172(6) Uani 0.327(3) 1 d . U P B 2
H3BA H 0.2631 0.8859 0.0893 0.206 Uiso 0.327(3) 1 calc R . P B 2
H3BB H 0.2718 0.8355 0.1570 0.206 Uiso 0.327(3) 1 calc R . P B 2
C4B C 0.3345(12) 0.9196(7) 0.1766(9) 0.133(5) Uani 0.327(3) 1 d . U P B 2
H4BA H 0.2278 0.9260 0.1862 0.159 Uiso 0.327(3) 1 calc R . P B 2
H4BB H 0.3585 0.9609 0.1497 0.159 Uiso 0.327(3) 1 calc R . P B 2
C5B C 0.450(3) 0.9781(8) 0.2794(12) 0.149(5) Uani 0.327(3) 1 d . U P B 2
H5BA H 0.3468 0.9918 0.2887 0.179 Uiso 0.327(3) 1 calc R . P B 2
H5BB H 0.4844 1.0143 0.2486 0.179 Uiso 0.327(3) 1 calc R . P B 2
C6B C 0.570(2) 0.9749(6) 0.3547(8) 0.147(4) Uani 0.327(3) 1 d . U P B 2
H6BA H 0.5774 1.0199 0.3801 0.176 Uiso 0.327(3) 1 calc R . P B 2
H6BB H 0.5390 0.9394 0.3872 0.176 Uiso 0.327(3) 1 calc R . P B 2
C7B C 0.836(2) 0.9620(9) 0.3948(10) 0.154(5) Uani 0.327(3) 1 d . U P B 2
H7BA H 0.8064 0.9395 0.4378 0.185 Uiso 0.327(3) 1 calc R . P B 2
H7BB H 0.8538 1.0112 0.4076 0.185 Uiso 0.327(3) 1 calc R . P B 2
C8B C 0.990(3) 0.9331(15) 0.3888(9) 0.166(7) Uani 0.327(3) 1 d . U P B 2
H8BA H 1.0345 0.9588 0.3518 0.199 Uiso 0.327(3) 1 calc R . P B 2
H8BB H 1.0649 0.9357 0.4369 0.199 Uiso 0.327(3) 1 calc R . P B 2
C9B C 1.091(2) 0.8299(14) 0.3627(8) 0.149(5) Uani 0.327(3) 1 d . U P B 2
H9BA H 1.1527 0.8254 0.4136 0.179 Uiso 0.327(3) 1 calc R . P B 2
H9BB H 1.1554 0.8585 0.3363 0.179 Uiso 0.327(3) 1 calc R . P B 2
C10B C 1.097(4) 0.7541(17) 0.3278(17) 0.169(9) Uani 0.327(3) 1 d D U P B 2
H10C H 1.2043 0.7399 0.3245 0.203 Uiso 0.327(3) 1 calc R . P B 2
H10D H 1.0476 0.7185 0.3537 0.203 Uiso 0.327(3) 1 calc R . P B 2
C11B C 0.965(3) 0.7030(9) 0.2202(12) 0.177(6) Uani 0.327(3) 1 d D U P B 2
H11C H 1.0622 0.6755 0.2239 0.212 Uiso 0.327(3) 1 calc R . P B 2
H11D H 0.8922 0.6769 0.2442 0.212 Uiso 0.327(3) 1 calc R . P B 2
C12B C 0.892(2) 0.7143(7) 0.1410(9) 0.142(5) Uani 0.327(3) 1 d . U P B 2
H12C H 0.9512 0.7491 0.1188 0.171 Uiso 0.327(3) 1 calc R . P B 2
H12D H 0.8882 0.6710 0.1127 0.171 Uiso 0.327(3) 1 calc R . P B 2
N1B N 0.684(2) 0.8203(9) 0.2731(8) 0.062(4) Uani 0.327(3) 1 d . . P B 2
H1BC H 0.7526 0.7966 0.2515 0.074 Uiso 0.327(3) 1 calc GR . P B 2
H1BD H 0.7340 0.8572 0.2976 0.074 Uiso 0.327(3) 1 calc GR . P B 2
H1BE H 0.6022 0.8349 0.2381 0.074 Uiso 0.327(3) 1 calc GR . P B 2
N2B N 0.4124(11) 0.6231(6) 0.4407(4) 0.0640(19) Uani 0.327(3) 1 d D U P B 2
N3B N 0.4302(16) 0.6232(6) 0.5093(5) 0.068(2) Uani 0.327(3) 1 d D U P B 2
C13B C 0.6286(16) 0.7764(7) 0.3241(7) 0.054(3) Uani 0.327(3) 1 d . . P B 2
C14B C 0.5570(18) 0.7147(8) 0.2928(6) 0.077(5) Uani 0.327(3) 1 d G . P B 2
H14B H 0.5559 0.7040 0.2428 0.092 Uiso 0.327(3) 1 calc R . P B 2
C15B C 0.4871(17) 0.6691(6) 0.3363(9) 0.095(5) Uani 0.327(3) 1 d G . P B 2
H15B H 0.4392 0.6278 0.3154 0.114 Uiso 0.327(3) 1 calc R . P B 2
C16B C 0.4888(18) 0.6851(7) 0.4111(9) 0.073(6) Uani 0.327(3) 1 d DG . P B 2
C17B C 0.560(2) 0.7468(8) 0.4424(6) 0.070(4) Uani 0.327(3) 1 d G . P B 2
H17B H 0.5614 0.7575 0.4924 0.084 Uiso 0.327(3) 1 calc R . P B 2
C18B C 0.6302(18) 0.7924(6) 0.3989(7) 0.057(2) Uani 0.327(3) 1 d G . P B 2
H18B H 0.6781 0.8337 0.4198 0.068 Uiso 0.327(3) 1 calc R . P B 2
C21B C 0.1937(16) 0.4779(5) 0.5397(6) 0.097(3) Uani 0.327(3) 1 d . . P B 2
H21B H 0.1233 0.4469 0.5100 0.116 Uiso 0.327(3) 1 calc R . P B 2
C20B C 0.2686(18) 0.5301(6) 0.5061(5) 0.095(3) Uani 0.327(3) 1 d G . P B 2
H20B H 0.2483 0.5340 0.4540 0.114 Uiso 0.327(3) 1 calc R . P B 2
C19B C 0.3737(14) 0.5763(5) 0.5504(7) 0.074(4) Uani 0.327(3) 1 d DG . P B 2
C24B C 0.4040(13) 0.5704(5) 0.6283(6) 0.089(3) Uani 0.327(3) 1 d G . P B 2
H24B H 0.4744 0.6013 0.6580 0.107 Uiso 0.327(3) 1 calc R . P B 2
C23B C 0.3292(17) 0.5182(7) 0.6619(5) 0.089(3) Uani 0.327(3) 1 d G . P B 2
H23B H 0.3494 0.5142 0.7141 0.107 Uiso 0.327(3) 1 calc R . P B 2
C22B C 0.2240(17) 0.4719(6) 0.6176(6) 0.088(3) Uani 0.327(3) 1 d G . P B 2
H22B H 0.1739 0.4370 0.6401 0.106 Uiso 0.327(3) 1 calc R . P B 2

loop_
_atom_site_aniso_label
_atom_site_aniso_U_11
_atom_site_aniso_U_22
_atom_site_aniso_U_33
_atom_site_aniso_U_23
_atom_site_aniso_U_13
_atom_site_aniso_U_12
O7 0.113(2) 0.138(3) 0.115(2) 0.000(2) 0.0176(19) -0.002(2)
B1 0.148(2) 0.0973(17) 0.0973(18) -0.0094(14) 0.0593(18) -0.0208(16)
F1A 0.171(3) 0.217(4) 0.0927(16) -0.051(2) 0.0503(17) -0.051(3)
F2A 0.101(2) 0.142(2) 0.279(6) -0.035(3) 0.073(3) -0.0196(18)
F3A 0.1237(17) 0.0969(14) 0.154(3) -0.0315(14) 0.0314(16) -0.0134(12)
F4A 0.261(5) 0.155(3) 0.177(4) 0.065(3) -0.004(3) 0.017(3)
F1B 0.285(11) 0.194(7) 0.135(5) -0.048(5) 0.070(6) 0.011(7)
F2B 0.134(6) 0.228(9) 0.165(6) -0.020(6) 0.084(5) -0.053(7)
F3B 0.42(2) 0.38(2) 0.099(5) -0.102(9) 0.074(8) -0.228(17)
F4B 0.145(5) 0.175(6) 0.161(7) -0.007(5) 0.068(5) 0.005(4)
O1A 0.127(2) 0.1093(18) 0.0655(14) -0.0105(11) 0.0221(13) -0.0234(16)
O2A 0.0726(17) 0.139(2) 0.113(2) 0.0163(18) -0.0018(15) -0.0152(15)
O3A 0.125(2) 0.0978(18) 0.1000(18) 0.0120(15) 0.0363(17) 0.0376(19)
O4A 0.123(2) 0.1002(16) 0.0636(11) -0.0219(11) 0.0258(13) -0.0074(15)
O5A 0.0665(14) 0.121(2) 0.123(2) 0.0031(17) -0.0032(14) 0.0009(15)
O6A 0.118(2) 0.0967(18) 0.125(2) -0.0066(16) 0.0404(18) 0.0283(16)
C1A 0.130(6) 0.148(5) 0.066(3) 0.008(3) -0.001(3) -0.056(4)
C2A 0.088(3) 0.151(5) 0.101(4) 0.022(3) -0.026(3) -0.033(3)
C3A 0.122(6) 0.313(13) 0.151(7) 0.021(8) 0.052(5) -0.045(6)
C4A 0.090(3) 0.122(4) 0.151(5) 0.042(4) 0.041(3) 0.042(3)
C5A 0.182(5) 0.087(3) 0.120(3) -0.002(2) 0.076(3) 0.032(3)
C6A 0.187(6) 0.086(2) 0.081(3) -0.0190(19) 0.061(3) 0.007(3)
C7A 0.131(4) 0.144(4) 0.072(3) -0.013(3) 0.004(3) -0.039(3)
C8A 0.079(3) 0.144(4) 0.095(3) 0.008(3) -0.011(2) -0.027(3)
C9A 0.077(3) 0.163(8) 0.180(7) 0.047(6) 0.005(4) 0.048(4)
C10A 0.106(3) 0.106(3) 0.187(6) -0.002(4) 0.018(3) 0.048(3)
C11A 0.145(4) 0.090(3) 0.166(6) -0.032(3) 0.084(4) -0.008(3)
C12A 0.157(5) 0.110(3) 0.092(3) -0.038(3) 0.060(3) -0.036(3)
N1A 0.058(3) 0.080(4) 0.062(4) -0.010(3) 0.008(2) 0.005(2)
N2A 0.095(3) 0.099(3) 0.089(3) -0.022(2) -0.013(2) 0.024(2)
N3A 0.080(2) 0.104(3) 0.085(3) -0.023(2) 0.003(2) 0.016(2)
C13A 0.045(2) 0.059(3) 0.0518(17) -0.0049(18) 0.0022(17) -0.0061(19)
C14A 0.061(3) 0.067(2) 0.0572(16) -0.0079(14) 0.0072(19) -0.0022(17)
C15A 0.070(2) 0.0650(19) 0.0583(16) -0.0039(14) 0.0102(14) -0.0059(15)
C16A 0.0618(19) 0.063(3) 0.067(2) 0.000(2) 0.0062(14) 0.0083(17)
C17A 0.077(2) 0.071(4) 0.0523(16) -0.0060(19) 0.0078(13) 0.003(2)
C18A 0.070(2) 0.066(3) 0.063(3) -0.0151(18) 0.0053(15) -0.0097(19)
C19A 0.073(3) 0.082(3) 0.088(3) 0.023(3) 0.040(3) 0.015(2)
C24A 0.0653(19) 0.085(2) 0.078(2) 0.0168(17) 0.0209(16) 0.016(2)
C23A 0.112(3) 0.084(3) 0.089(3) 0.0083(19) 0.049(2) 0.017(2)
C22A 0.128(4) 0.094(3) 0.078(3) 0.005(2) 0.046(3) 0.011(3)
C21A 0.176(5) 0.074(3) 0.092(4) 0.015(2) 0.049(3) -0.002(3)
C20A 0.161(4) 0.070(3) 0.076(2) 0.0078(18) 0.046(2) -0.002(3)
O1B 0.192(8) 0.104(4) 0.094(4) -0.018(3) 0.068(5) -0.022(5)
O2B 0.121(6) 0.163(7) 0.097(5) 0.014(4) -0.008(4) -0.053(5)
O3B 0.104(4) 0.114(5) 0.156(6) 0.041(5) 0.046(4) 0.021(4)
O4B 0.163(6) 0.132(5) 0.116(5) -0.020(4) 0.071(4) -0.016(5)
O5B 0.130(6) 0.192(7) 0.087(3) -0.027(4) 0.023(3) -0.031(5)
O6B 0.120(5) 0.192(8) 0.132(5) 0.034(5) 0.045(4) 0.061(5)
C1B 0.218(15) 0.132(9) 0.079(6) -0.023(6) 0.038(8) -0.057(9)
C2B 0.146(14) 0.172(11) 0.082(8) 0.007(7) -0.012(8) -0.100(10)
C3B 0.092(8) 0.29(2) 0.123(10) 0.023(11) -0.005(7) 0.023(11)
C4B 0.070(5) 0.142(8) 0.164(11) 0.009(7) -0.026(6) 0.077(6)
C5B 0.180(13) 0.112(7) 0.178(13) 0.014(10) 0.088(11) 0.054(9)
C6B 0.242(13) 0.094(6) 0.140(9) -0.003(6) 0.123(10) 0.024(7)
C7B 0.168(12) 0.138(11) 0.144(10) -0.044(8) 0.002(11) -0.040(9)
C8B 0.157(12) 0.238(16) 0.087(9) -0.021(11) -0.010(10) -0.110(12)
C9B 0.121(10) 0.209(16) 0.107(8) 0.021(10) 0.001(7) 0.024(14)
C10B 0.153(14) 0.187(19) 0.165(12) 0.060(13) 0.026(10) 0.091(12)
C11B 0.200(14) 0.123(9) 0.202(14) 0.009(11) 0.031(11) 0.085(10)
C12B 0.212(13) 0.095(7) 0.154(9) -0.024(6) 0.118(10) 0.012(7)
N1B 0.071(8) 0.062(5) 0.058(8) 0.019(5) 0.024(6) 0.005(4)
N2B 0.070(3) 0.072(3) 0.060(3) 0.020(3) 0.037(3) -0.011(2)
N3B 0.071(3) 0.076(3) 0.064(3) 0.024(3) 0.033(3) 0.001(3)
C13B 0.039(4) 0.054(5) 0.062(5) -0.009(4) -0.003(3) -0.009(3)
C14B 0.062(6) 0.093(9) 0.070(7) 0.007(5) 0.001(4) -0.013(5)
C15B 0.069(5) 0.070(5) 0.136(14) -0.016(5) -0.002(5) -0.011(3)
C16B 0.070(6) 0.059(8) 0.100(11) 0.026(8) 0.039(7) 0.010(5)
C17B 0.076(5) 0.067(7) 0.070(6) 0.004(4) 0.022(4) 0.005(4)
C18B 0.071(5) 0.056(5) 0.043(3) -0.006(3) 0.011(3) -0.010(3)
C21B 0.148(7) 0.058(4) 0.086(6) 0.015(4) 0.030(5) -0.010(4)
C20B 0.140(7) 0.059(5) 0.100(6) 0.019(4) 0.058(5) -0.004(5)
C19B 0.048(3) 0.079(6) 0.091(6) -0.021(5) 0.003(3) 0.008(3)
C24B 0.079(6) 0.101(6) 0.084(5) 0.021(4) 0.010(4) 0.032(4)
C23B 0.100(6) 0.100(8) 0.073(4) 0.006(4) 0.028(4) 0.020(5)
C22B 0.127(7) 0.075(5) 0.082(7) 0.015(4) 0.064(6) 0.002(4)

loop_
_atom_type_symbol
_atom_type_description
_atom_type_scat_dispersion_real
_atom_type_scat_dispersion_imag
_atom_type_scat_source
C C 0.0181 0.0091 'International Tables Vol C Tables 4.2.6.8 and 6.1.1.4'
H H 0.0000 0.0000 'International Tables Vol C Tables 4.2.6.8 and 6.1.1.4'
B B 0.0090 0.0039 'International Tables Vol C Tables 4.2.6.8 and 6.1.1.4'
F F 0.0727 0.0534 'International Tables Vol C Tables 4.2.6.8 and 6.1.1.4'
N N 0.0311 0.0180 'International Tables Vol C Tables 4.2.6.8 and 6.1.1.4'
O O 0.0492 0.0322 'International Tables Vol C Tables 4.2.6.8 and 6.1.1.4'

loop_
_geom_angle_atom_site_label_1
_geom_angle_atom_site_label_2
_geom_angle_atom_site_label_3
_geom_angle
H7A O7 H7B 109.4
F1A B1 F2A 111.5(4)
F1A B1 F3A 108.8(3)
F1A B1 F4A 106.8(5)
F3A B1 F2A 111.5(3)
F4A B1 F2A 109.5(4)
F4A B1 F3A 108.6(4)
F2B B1 F1B 116.7(8)
F2B B1 F3B 101.5(7)
F2B B1 F4B 107.4(7)
F3B B1 F1B 117.9(9)
F3B B1 F4B 108.1(11)
F4B B1 F1B 104.8(6)
C1A O1A C12A 111.8(6)
C2A O2A C3A 111.7(8)
C5A O3A C4A 112.6(5)
C6A O4A C7A 110.6(5)
C9A O5A C8A 108.6(6)
C10A O6A C11A 114.9(5)
O1A C1A H1AA 110.0
O1A C1A H1AB 110.0
O1A C1A C2A 108.4(6)
H1AA C1A H1AB 108.4
C2A C1A H1AA 110.0
C2A C1A H1AB 110.0
O2A C2A C1A 106.6(6)
O2A C2A H2AA 110.4
O2A C2A H2AB 110.4
C1A C2A H2AA 110.4
C1A C2A H2AB 110.4
H2AA C2A H2AB 108.6
O2A C3A H3AA 108.7
O2A C3A H3AB 108.7
O2A C3A C4A 114.1(8)
H3AA C3A H3AB 107.6
C4A C3A H3AA 108.7
C4A C3A H3AB 108.7
O3A C4A C3A 109.2(7)
O3A C4A H4AA 109.8
O3A C4A H4AB 109.8
C3A C4A H4AA 109.8
C3A C4A H4AB 109.8
H4AA C4A H4AB 108.3
O3A C5A H5AA 109.6
O3A C5A H5AB 109.6
O3A C5A C6A 110.1(4)
H5AA C5A H5AB 108.1
C6A C5A H5AA 109.6
C6A C5A H5AB 109.6
O4A C6A C5A 109.4(4)
O4A C6A H6AA 109.8
O4A C6A H6AB 109.8
C5A C6A H6AA 109.8
C5A C6A H6AB 109.8
H6AA C6A H6AB 108.2
O4A C7A H7AA 110.1
O4A C7A H7AB 110.1
O4A C7A C8A 108.1(5)
H7AA C7A H7AB 108.4
C8A C7A H7AA 110.1
C8A C7A H7AB 110.1
O5A C8A C7A 107.9(5)
O5A C8A H8AA 110.1
O5A C8A H8AB 110.1
C7A C8A H8AA 110.1
C7A C8A H8AB 110.1
H8AA C8A H8AB 108.4
O5A C9A H9AA 109.4
O5A C9A H9AB 109.4
O5A C9A C10A 111.4(6)
H9AA C9A H9AB 108.0
C10A C9A H9AA 109.4
C10A C9A H9AB 109.4
O6A C10A C9A 108.0(5)
O6A C10A H10A 110.1
O6A C10A H10B 110.1
C9A C10A H10A 110.1
C9A C10A H10B 110.1
H10A C10A H10B 108.4
O6A C11A H11A 109.5
O6A C11A H11B 109.5
O6A C11A C12A 110.9(5)
H11A C11A H11B 108.1
C12A C11A H11A 109.5
C12A C11A H11B 109.5
O1A C12A C11A 108.1(5)
O1A C12A H12A 110.1
O1A C12A H12B 110.1
C11A C12A H12A 110.1
C11A C12A H12B 110.1
H12A C12A H12B 108.4
H1AC N1A H1AD 109.5
H1AC N1A H1AE 109.5
H1AD N1A H1AE 109.5
C13A N1A H1AC 109.5
C13A N1A H1AD 109.5
C13A N1A H1AE 109.5
N3A N2A C16A 104.3(6)
N2A N3A C19A 99.5(6)
C14A C13A N1A 121.5(6)
C14A C13A C18A 121.4(4)
C18A C13A N1A 117.1(7)
C13A C14A H14A 120.5
C13A C14A C15A 119.0(4)
C15A C14A H14A 120.5
C14A C15A H15A 119.7
C16A C15A C14A 120.6(5)
C16A C15A H15A 119.7
C15A C16A N2A 116.3(7)
C17A C16A N2A 123.8(7)
C17A C16A C15A 119.7(4)
C16A C17A H17A 120.3
C16A C17A C18A 119.3(4)
C18A C17A H17A 120.3
C13A C18A C17A 119.9(5)
C13A C18A H18A 120.0
C17A C18A H18A 120.0
C24A C19A N3A 107.5(4)
C24A C19A C20A 120.0
C20A C19A N3A 132.3(4)
C19A C24A H24A 120.0
C23A C24A C19A 120.0
C23A C24A H24A 120.0
C24A C23A H23A 120.0
C24A C23A C22A 120.0
C22A C23A H23A 120.0
C23A C22A H22A 120.0
C21A C22A C23A 120.0
C21A C22A H22A 120.0
C22A C21A H21A 120.0
C22A C21A C20A 120.0
C20A C21A H21A 120.0
C19A C20A H20A 120.0
C21A C20A C19A 120.0
C21A C20A H20A 120.0
C12B O1B C1B 117.2(12)
C2B O2B C3B 114.0(17)
C4B O3B C5B 116.0(13)
C6B O4B C7B 115.1(14)
C8B O5B C9B 120.1(19)
C10B O6B C11B 104.3(16)
O1B C1B H1BA 109.1
O1B C1B H1BB 109.1
O1B C1B C2B 112.4(12)
H1BA C1B H1BB 107.9
C2B C1B H1BA 109.1
C2B C1B H1BB 109.1
O2B C2B C1B 101.8(14)
O2B C2B H2BA 111.4
O2B C2B H2BB 111.4
C1B C2B H2BA 111.4
C1B C2B H2BB 111.4
H2BA C2B H2BB 109.3
O2B C3B H3BA 105.6
O2B C3B H3BB 105.6
H3BA C3B H3BB 106.1
C4B C3B O2B 126.8(18)
C4B C3B H3BA 105.6
C4B C3B H3BB 105.6
O3B C4B H4BA 107.6
O3B C4B H4BB 107.6
C3B C4B O3B 118.7(10)
C3B C4B H4BA 107.6
C3B C4B H4BB 107.6
H4BA C4B H4BB 107.1
O3B C5B H5BA 108.7
O3B C5B H5BB 108.7
O3B C5B C6B 114.4(15)
H5BA C5B H5BB 107.6
C6B C5B H5BA 108.7
C6B C5B H5BB 108.7
O4B C6B C5B 104.4(10)
O4B C6B H6BA 110.9
O4B C6B H6BB 110.9
C5B C6B H6BA 110.9
C5B C6B H6BB 110.9
H6BA C6B H6BB 108.9
O4B C7B H7BA 106.7
O4B C7B H7BB 106.7
O4B C7B C8B 122.3(19)
H7BA C7B H7BB 106.6
C8B C7B H7BA 106.7
C8B C7B H7BB 106.7
O5B C8B C7B 106.0(15)
O5B C8B H8BA 110.5
O5B C8B H8BB 110.5
C7B C8B H8BA 110.5
C7B C8B H8BB 110.5
H8BA C8B H8BB 108.7
O5B C9B H9BA 104.2
O5B C9B H9BB 104.2
O5B C9B C10B 132(2)
H9BA C9B H9BB 105.5
C10B C9B H9BA 104.2
C10B C9B H9BB 104.2
O6B C10B C9B 94.2(19)
O6B C10B H10C 112.9
O6B C10B H10D 112.9
C9B C10B H10C 112.9
C9B C10B H10D 112.9
H10C C10B H10D 110.3
O6B C11B H11C 109.5
O6B C11B H11D 109.5
H11C C11B H11D 108.1
C12B C11B O6B 110.7(13)
C12B C11B H11C 109.5
C12B C11B H11D 109.5
O1B C12B C11B 104.5(11)
O1B C12B H12C 110.8
O1B C12B H12D 110.8
C11B C12B H12C 110.8
C11B C12B H12D 110.8
H12C C12B H12D 108.9
H1BC N1B H1BD 109.5
H1BC N1B H1BE 109.5
H1BD N1B H1BE 109.5
C13B N1B H1BC 109.5
C13B N1B H1BD 109.5
C13B N1B H1BE 109.5
N3B N2B C16B 113.1(11)
N2B N3B C19B 126.4(11)
C14B C13B N1B 114.5(11)
C14B C13B C18B 120.0
C18B C13B N1B 125.3(12)
C13B C14B H14B 120.0
C13B C14B C15B 120.0
C15B C14B H14B 120.0
C14B C15B H15B 120.0
C16B C15B C14B 120.0
C16B C15B H15B 120.0
C15B C16B N2B 105.1(11)
C17B C16B N2B 134.8(11)
C17B C16B C15B 120.0
C16B C17B H17B 120.0
C16B C17B C18B 120.0
C18B C17B H17B 120.0
C13B C18B H18B 120.0
C17B C18B C13B 120.0
C17B C18B H18B 120.0
C20B C21B H21B 120.0
C20B C21B C22B 120.0
C22B C21B H21B 120.0
C21B C20B H20B 120.0
C21B C20B C19B 120.0
C19B C20B H20B 120.0
N3B C19B C20B 111.7(9)
N3B C19B C24B 128.3(10)
C24B C19B C20B 120.0
C19B C24B H24B 120.0
C23B C24B C19B 120.0
C23B C24B H24B 120.0
C24B C23B H23B 120.0
C22B C23B C24B 120.0
C22B C23B H23B 120.0
C21B C22B H22B 120.0
C23B C22B C21B 120.0
C23B C22B H22B 120.0

loop_
_geom_bond_atom_site_label_1
_geom_bond_atom_site_label_2
_geom_bond_distance
O7 H7A 0.8502
O7 H7B 0.8530
B1 F1A 1.300(4)
B1 F2A 1.412(5)
B1 F3A 1.368(4)
B1 F4A 1.360(5)
B1 F1B 1.400(10)
B1 F2B 1.217(7)
B1 F3B 1.325(12)
B1 F4B 1.338(7)
O1A C1A 1.382(10)
O1A C12A 1.419(7)
O2A C2A 1.348(9)
O2A C3A 1.362(12)
O3A C4A 1.437(7)
O3A C5A 1.363(7)
O4A C6A 1.413(6)
O4A C7A 1.416(9)
O5A C8A 1.429(8)
O5A C9A 1.345(15)
O6A C10A 1.398(9)
O6A C11A 1.409(7)
C1A H1AA 0.9700
C1A H1AB 0.9700
C1A C2A 1.584(15)
C2A H2AA 0.9700
C2A H2AB 0.9700
C3A H3AA 0.9700
C3A H3AB 0.9700
C3A C4A 1.448(17)
C4A H4AA 0.9700
C4A H4AB 0.9700
C5A H5AA 0.9700
C5A H5AB 0.9700
C5A C6A 1.502(10)
C6A H6AA 0.9700
C6A H6AB 0.9700
C7A H7AA 0.9700
C7A H7AB 0.9700
C7A C8A 1.509(13)
C8A H8AA 0.9700
C8A H8AB 0.9700
C9A H9AA 0.9700
C9A H9AB 0.9700
C9A C10A 1.551(16)
C10A H10A 0.9700
C10A H10B 0.9700
C11A H11A 0.9700
C11A H11B 0.9700
C11A C12A 1.487(11)
C12A H12A 0.9700
C12A H12B 0.9700
N1A H1AC 0.8900
N1A H1AD 0.8900
N1A H1AE 0.8900
N1A C13A 1.487(10)
N2A N3A 1.169(6)
N2A C16A 1.515(8)
N3A C19A 1.591(7)
C13A C14A 1.351(6)
C13A C18A 1.370(5)
C14A H14A 0.9300
C14A C15A 1.383(6)
C15A H15A 0.9300
C15A C16A 1.377(7)
C16A C17A 1.377(7)
C17A H17A 0.9300
C17A C18A 1.380(7)
C18A H18A 0.9300
C19A C24A 1.3900
C19A C20A 1.3900
C24A H24A 0.9300
C24A C23A 1.3900
C23A H23A 0.9300
C23A C22A 1.3900
C22A H22A 0.9300
C22A C21A 1.3900
C21A H21A 0.9300
C21A C20A 1.3900
C20A H20A 0.9300
O1B C1B 1.47(2)
O1B C12B 1.431(19)
O2B C2B 1.17(3)
O2B C3B 1.60(2)
O3B C4B 1.300(19)
O3B C5B 1.322(19)
O4B C6B 1.297(17)
O4B C7B 1.373(19)
O5B C8B 1.21(3)
O5B C9B 1.37(2)
O6B C10B 1.36(3)
O6B C11B 1.50(2)
C1B H1BA 0.9700
C1B H1BB 0.9700
C1B C2B 1.69(3)
C2B H2BA 0.9700
C2B H2BB 0.9700
C3B H3BA 0.9700
C3B H3BB 0.9700
C3B C4B 1.16(3)
C4B H4BA 0.9700
C4B H4BB 0.9700
C5B H5BA 0.9700
C5B H5BB 0.9700
C5B C6B 1.53(3)
C6B H6BA 0.9700
C6B H6BB 0.9700
C7B H7BA 0.9700
C7B H7BB 0.9700
C7B C8B 1.45(4)
C8B H8BA 0.9700
C8B H8BB 0.9700
C9B H9BA 0.9700
C9B H9BB 0.9700
C9B C10B 1.58(4)
C10B H10C 0.9700
C10B H10D 0.9700
C11B H11C 0.9700
C11B H11D 0.9700
C11B C12B 1.46(2)
C12B H12C 0.9700
C12B H12D 0.9700
N1B H1BC 0.8900
N1B H1BD 0.8900
N1B H1BE 0.8900
N1B C13B 1.403(17)
N2B N3B 1.223(8)
N2B C16B 1.503(11)
N3B C19B 1.318(11)
C13B C14B 1.3900
C13B C18B 1.3900
C14B H14B 0.9300
C14B C15B 1.3900
C15B H15B 0.9300
C15B C16B 1.3900
C16B C17B 1.3900
C17B H17B 0.9300
C17B C18B 1.3900
C18B H18B 0.9300
C21B H21B 0.9300
C21B C20B 1.3900
C21B C22B 1.3900
C20B H20B 0.9300
C20B C19B 1.3900
C19B C24B 1.3900
C24B H24B 0.9300
C24B C23B 1.3900
C23B H23B 0.9300
C23B C22B 1.3900
C22B H22B 0.9300

loop_
_geom_torsion_atom_site_label_1
_geom_torsion_atom_site_label_2
_geom_torsion_atom_site_label_3
_geom_torsion_atom_site_label_4
_geom_torsion
O1A C1A C2A O2A 62.4(6)
O2A C3A C4A O3A -62.3(9)
O3A C5A C6A O4A 53.4(6)
O4A C7A C8A O5A -59.6(6)
O5A C9A C10A O6A 60.8(11)
O6A C11A C12A O1A -59.4(5)
C1A O1A C12A C11A -175.0(5)
C2A O2A C3A C4A -172.5(7)
C3A O2A C2A C1A -178.3(6)
C4A O3A C5A C6A 176.9(4)
C5A O3A C4A C3A 174.5(5)
C6A O4A C7A C8A -172.9(5)
C7A O4A C6A C5A 171.7(5)
C8A O5A C9A C10A -170.6(7)
C9A O5A C8A C7A -173.9(7)
C10A O6A C11A C12A -177.4(5)
C11A O6A C10A C9A 173.6(7)
C12A O1A C1A C2A 173.5(5)
N1A C13A C14A C15A 177.9(7)
N1A C13A C18A C17A -178.2(7)
N2A N3A C19A C24A -179.6(6)
N2A N3A C19A C20A 5.7(9)
N2A C16A C17A C18A -177.0(7)
N3A N2A C16A C15A 175.1(6)
N3A N2A C16A C17A -9.6(9)
N3A C19A C24A C23A -175.5(5)
N3A C19A C20A C21A 174.1(7)
C13A C14A C15A C16A -0.9(5)
C14A C13A C18A C17A -0.4(5)
C14A C15A C16A N2A 177.2(6)
C14A C15A C16A C17A 1.7(5)
C15A C16A C17A C18A -1.8(5)
C16A N2A N3A C19A -178.3(5)
C16A C17A C18A C13A 1.2(5)
C18A C13A C14A C15A 0.2(5)
C19A C24A C23A C22A 0.0
C24A C19A C20A C21A 0.0
C24A C23A C22A C21A 0.0
C23A C22A C21A C20A 0.0
C22A C21A C20A C19A 0.0
C20A C19A C24A C23A 0.0
O1B C1B C2B O2B 57.9(14)
O2B C3B C4B O3B -47(3)
O3B C5B C6B O4B 60.5(15)
O4B C7B C8B O5B -54(2)
O5B C9B C10B O6B 55(3)
O6B C11B C12B O1B -73.4(17)
C1B O1B C12B C11B -178.3(12)
C2B O2B C3B C4B 175(2)
C3B O2B C2B C1B -177.5(10)
C4B O3B C5B C6B -179.2(11)
C5B O3B C4B C3B 170.3(18)
C6B O4B C7B C8B 168.0(16)
C7B O4B C6B C5B 171.6(11)
C8B O5B C9B C10B -169(2)
C9B O5B C8B C7B -176.8(12)
C10B O6B C11B C12B -169(2)
C11B O6B C10B C9B -169.0(15)
C12B O1B C1B C2B -179.3(11)
N1B C13B C14B C15B -175.6(14)
N1B C13B C18B C17B 175.1(16)
N2B N3B C19B C20B -8.8(18)
N2B N3B C19B C24B 172.9(13)
N2B C16B C17B C18B 175.7(16)
N3B N2B C16B C15B 167.7(11)
N3B N2B C16B C17B -8.4(19)
N3B C19B C24B C23B 178.2(14)
C13B C14B C15B C16B 0.0
C14B C13B C18B C17B 0.0
C14B C15B C16B N2B -176.8(12)
C14B C15B C16B C17B 0.0
C15B C16B C17B C18B 0.0
C16B N2B N3B C19B 178.5(14)
C16B C17B C18B C13B 0.0
C18B C13B C14B C15B 0.0
C21B C20B C19B N3B -178.4(12)
C21B C20B C19B C24B 0.0
C20B C21B C22B C23B 0.0
C20B C19B C24B C23B 0.0
C19B C24B C23B C22B 0.0
C24B C23B C22B C21B 0.0
C22B C21B C20B C19B 0.0
